data_7249298
loop_
_publ_author_name
'Wang, Shengyu'
'Macreadie, Lauren K.'
'Hanton, Lyall R.'

_publ_section_title
;
 Pillared lanthanide metal organic frameworks with sinusoidal channels
 formed from bent mixed-donor phenanthroline based ligands of different
 length
;
_journal_issue 39
_journal_name_full CrystEngComm
_journal_page_first 5541
_journal_page_last 5549
_journal_paper_doi 10.1039/D4CE00691G
_journal_volume 26
_journal_year 2024
_chemical_formula_sum 'C42 H27.5 Gd N4.5 O6.62'
_chemical_formula_weight 858.43
_space_group_crystal_system monoclinic
_space_group_IT_number 14
_space_group_name_Hall '-P 2yn'
_space_group_name_H-M_alt 'P 1 21/n 1'
_atom_sites_solution_hydrogens geom
_audit_creation_method SHELXL-2018/3
_audit_update_record
;
2024-08-19 deposited with the CCDC.	2024-09-06 downloaded from the CCDC.
;
_cell_angle_alpha 90
_cell_angle_beta 94.618(4)
_cell_angle_gamma 90
_cell_formula_units_Z 8
_cell_length_a 24.8521(12)
_cell_length_b 15.2782(4)
_cell_length_c 29.4804(11)
_cell_measurement_reflns_used 8536
_cell_measurement_temperature 100(2)
_cell_measurement_theta_max 74.2670
_cell_measurement_theta_min 2.9830
_cell_volume 11157.2(7)
_computing_cell_refinement 'CrysAlisPro 1.171.42.89a (Rigaku OD, 2023)'
_computing_data_collection 'CrysAlisPro 1.171.42.89a (Rigaku OD, 2023)'
_computing_data_reduction 'CrysAlisPro 1.171.42.89a (Rigaku OD, 2023)'
_computing_structure_refinement 'SHELXL-2018/3 (Sheldrick, 2018)'
_computing_structure_solution 'SHELXT 2018/2 (Sheldrick, 2018)'
_diffrn_ambient_temperature 100(2)
_diffrn_detector_area_resol_mean 5.1725
_diffrn_measured_fraction_theta_full 0.999
_diffrn_measured_fraction_theta_max 0.972
_diffrn_measurement_device_type 'SuperNova, Dual, Cu at home/near, Atlas'
_diffrn_measurement_method '\w scans'
_diffrn_radiation_type CuK\a
_diffrn_radiation_wavelength 1.54184
_diffrn_reflns_av_R_equivalents 0.1427
_diffrn_reflns_av_unetI/netI 0.1811
_diffrn_reflns_Laue_measured_fraction_full 0.999
_diffrn_reflns_Laue_measured_fraction_max 0.972
_diffrn_reflns_limit_h_max 31
_diffrn_reflns_limit_h_min -30
_diffrn_reflns_limit_k_max 19
_diffrn_reflns_limit_k_min -12
_diffrn_reflns_limit_l_max 34
_diffrn_reflns_limit_l_min -36
_diffrn_reflns_number 64340
_diffrn_reflns_point_group_measured_fraction_full 0.999
_diffrn_reflns_point_group_measured_fraction_max 0.972
_diffrn_reflns_theta_full 67.684
_diffrn_reflns_theta_max 74.523
_diffrn_reflns_theta_min 3.008
_diffrn_source 'micro-focus sealed X-ray tube'
_exptl_absorpt_coefficient_mu 8.001
_exptl_absorpt_correction_T_max 1.00000
_exptl_absorpt_correction_T_min 0.63387
_exptl_absorpt_process_details
;
CrysAlisPro 1.171.42.89a (Rigaku Oxford Diffraction, 2023)
Empirical absorption correction using spherical harmonics,
implemented in SCALE3 ABSPACK scaling algorithm.
;
_exptl_crystal_colour colourless
_exptl_crystal_density_diffrn 1.022
_exptl_crystal_description rhomb
_exptl_crystal_F_000 3424
_exptl_crystal_size_max 0.07216
_exptl_crystal_size_mid 0.03949
_exptl_crystal_size_min 0.03700
_refine_diff_density_max 1.836
_refine_diff_density_min -1.533
_refine_diff_density_rms 0.143
_refine_ls_extinction_method none
_refine_ls_goodness_of_fit_ref 0.976
_refine_ls_hydrogen_treatment constr
_refine_ls_matrix_type full
_refine_ls_number_parameters 982
_refine_ls_number_reflns 22175
_refine_ls_number_restraints 6
_refine_ls_restrained_S_all 0.975
_refine_ls_R_factor_all 0.1811
_refine_ls_R_factor_gt 0.0935
_refine_ls_shift/su_max 0.001
_refine_ls_shift/su_mean 0.000
_refine_ls_structure_factor_coef Fsqd
_refine_ls_weighting_details 'w=1/[\s^2^(Fo^2^)+(0.1459P)^2^] where P=(Fo^2^+2Fc^2^)/3'
_refine_ls_weighting_scheme calc
_refine_ls_wR_factor_gt 0.2557
_refine_ls_wR_factor_ref 0.3105
_reflns_Friedel_coverage 0.000
_reflns_number_gt 9896
_reflns_number_total 22175
_reflns_threshold_expression 'I > 2\s(I)'
_cod_data_source_file d4ce00691g2.cif
_cod_data_source_block Gd-MOF2
_cod_depositor_comments 'Adding full bibliography for 7249294--7249298.cif.'
_cod_original_cell_volume 11157.3(7)
_cod_original_sg_symbol_H-M 'P 21/n'
_cod_original_formula_sum 'C42 H27.50 Gd N4.50 O6.62'
_cod_database_code 7249298
_shelx_shelxl_version_number 2018/3
_shelx_space_group_comment
;
The symmetry employed for this shelxl refinement is uniquely defined
by the following loop, which should always be used as a source of
symmetry information in preference to the above space-group names.
They are only intended as comments.
;
_exptl_absorpt_special_details
;
Empirical correction (ABSPACK) includes:
- Absorption correction using spherical harmonics
- Frame scaling
- Detector area scaling
;

loop_
_space_group_symop_operation_xyz
'x, y, z'
'-x+1/2, y+1/2, -z+1/2'
'-x, -y, -z'
'x-1/2, -y-1/2, z-1/2'

loop_
_atom_site_label
_atom_site_type_symbol
_atom_site_fract_x
_atom_site_fract_y
_atom_site_fract_z
_atom_site_U_iso_or_equiv
_atom_site_adp_type
_atom_site_occupancy
_atom_site_site_symmetry_order
_atom_site_calc_flag
_atom_site_refinement_flags_posn
_atom_site_refinement_flags_adp
_atom_site_refinement_flags_occupancy
_atom_site_disorder_assembly
_atom_site_disorder_group
C1 C 0.6692(6) 0.1076(8) 0.1969(5) 0.053(4) Uani 1 1 d . . . . .
H1 H 0.680810 0.078198 0.171826 0.063 Uiso 1 1 calc R U . . .
C2 C 0.7208(5) 0.4478(8) 0.2161(4) 0.044(3) Uani 1 1 d . . . . .
H2 H 0.743932 0.472386 0.196306 0.052 Uiso 1 1 calc R U . . .
C3 C 0.6376(7) 0.0622(9) 0.2250(6) 0.077(5) Uani 1 1 d . . . . .
H3 H 0.630390 0.002937 0.220630 0.092 Uiso 1 1 calc R U . . .
C4 C 0.6621(5) 0.2368(7) 0.2363(4) 0.036(3) Uani 1 1 d . . . . .
C5 C 0.6748(5) 0.3284(8) 0.2412(4) 0.038(3) Uani 1 1 d . . . . .
C6 C 0.7001(5) 0.5021(8) 0.2482(4) 0.042(3) Uani 1 1 d . . . . .
H6 H 0.709605 0.560893 0.249945 0.051 Uiso 1 1 calc R U . . .
C7 C 0.6177(6) 0.1062(9) 0.2588(5) 0.059(4) Uani 1 1 d . . . . .
H7 H 0.596300 0.076864 0.278296 0.071 Uiso 1 1 calc R U . . .
C8 C 0.6281(5) 0.1944(8) 0.2657(4) 0.040(3) Uani 1 1 d . . . . .
C9 C 0.6528(5) 0.3809(7) 0.2747(4) 0.039(3) Uani 1 1 d . . . . .
C10 C 0.6658(5) 0.4680(8) 0.2769(4) 0.047(3) Uani 1 1 d . . . . .
H10 H 0.651069 0.503774 0.298195 0.057 Uiso 1 1 calc R U . . .
C11 C 0.6080(5) 0.2461(9) 0.3005(4) 0.049(3) Uani 1 1 d . . . . .
C12 C 0.6204(5) 0.3371(8) 0.3061(4) 0.039(3) Uani 1 1 d . . . . .
C13 C 0.5740(6) 0.3029(11) 0.3610(4) 0.057(4) Uani 1 1 d . . . . .
C14 C 0.5484(6) 0.3048(10) 0.4043(4) 0.055(4) Uani 1 1 d . . . . .
C15 C 0.5202(5) 0.2392(9) 0.4212(4) 0.050(3) Uani 1 1 d . . . . .
H15 H 0.514680 0.188010 0.404448 0.060 Uiso 1 1 calc R U . . .
C16 C 0.5557(6) 0.3840(11) 0.4300(5) 0.073(5) Uani 1 1 d . . . . .
H16 H 0.574376 0.431025 0.418764 0.087 Uiso 1 1 calc R U . . .
C17 C 0.4994(5) 0.2459(8) 0.4623(4) 0.049(3) Uani 1 1 d . . . . .
H17 H 0.480209 0.198859 0.472839 0.058 Uiso 1 1 calc R U . . .
C18 C 0.5348(6) 0.3892(10) 0.4712(5) 0.066(4) Uani 1 1 d . . . . .
H18 H 0.539947 0.440399 0.488053 0.079 Uiso 1 1 calc R U . . .
C19 C 0.5058(5) 0.3207(8) 0.4894(4) 0.046(3) Uani 1 1 d . . . . .
C20 C 0.4815(6) 0.3350(10) 0.5329(4) 0.058(4) Uani 1 1 d . . . . .
C21 C 0.4336(5) 0.2919(8) 0.5405(4) 0.047(3) Uani 1 1 d . . . . .
H21 H 0.417640 0.254139 0.518634 0.057 Uiso 1 1 calc R U . . .
C22 C 0.5068(8) 0.3854(11) 0.5667(5) 0.083(6) Uani 1 1 d . . . . .
H22 H 0.540459 0.410230 0.563417 0.100 Uiso 1 1 calc R U . . .
C23 C 0.4093(5) 0.3061(8) 0.5818(4) 0.045(3) Uani 1 1 d . . . . .
C24 C 0.4802(7) 0.3981(11) 0.6063(5) 0.076(5) Uani 1 1 d . . . . .
H24 H 0.496585 0.434770 0.628530 0.091 Uiso 1 1 calc R U . . .
C25 C 0.4318(6) 0.3604(9) 0.6150(5) 0.064(4) Uani 1 1 d . . . . .
H25 H 0.415416 0.371282 0.641649 0.076 Uiso 1 1 calc R U . . .
C26 C 0.3567(4) 0.2606(8) 0.5882(4) 0.039(3) Uani 1 1 d . . . . .
C27 C 0.2551(5) 0.4055(7) 0.5834(4) 0.039(3) Uani 1 1 d . . . . .
C28 C 0.2526(5) 0.5027(7) 0.5839(4) 0.040(3) Uani 1 1 d . . . . .
C29 C 0.2551(5) 0.5457(8) 0.5429(4) 0.047(3) Uani 1 1 d . . . . .
H29 H 0.257582 0.514400 0.516108 0.057 Uiso 1 1 calc R U . . .
C30 C 0.2513(5) 0.5520(8) 0.6253(4) 0.043(3) Uani 1 1 d . . . . .
H30 H 0.251517 0.522459 0.652879 0.052 Uiso 1 1 calc R U . . .
C31 C 0.2537(5) 0.6405(7) 0.5425(4) 0.046(3) Uani 1 1 d . . . . .
H31 H 0.252647 0.670365 0.514911 0.055 Uiso 1 1 calc R U . . .
C32 C 0.2499(5) 0.6387(8) 0.6251(4) 0.045(3) Uani 1 1 d . . . . .
H32 H 0.246312 0.668602 0.652139 0.054 Uiso 1 1 calc R U . . .
C33 C 0.2539(6) 0.6877(8) 0.5834(5) 0.049(3) Uani 1 1 d . . . . .
C34 C 0.2535(5) 0.7832(6) 0.5830(4) 0.037(3) Uani 1 1 d . . . . .
C35 C 0.2300(5) 0.8282(8) 0.5472(4) 0.045(3) Uani 1 1 d . . . . .
H35 H 0.213463 0.797570 0.522674 0.054 Uiso 1 1 calc R U . . .
C36 C 0.2817(5) 0.8306(8) 0.6191(4) 0.047(3) Uani 1 1 d . . . . .
H36 H 0.301388 0.801062 0.642567 0.056 Uiso 1 1 calc R U . . .
C37 C 0.2298(5) 0.9210(8) 0.5462(4) 0.042(3) Uani 1 1 d . . . . .
H37 H 0.213018 0.951463 0.521690 0.051 Uiso 1 1 calc R U . . .
C38 C 0.2794(5) 0.9191(7) 0.6190(4) 0.039(3) Uani 1 1 d . . . . .
H38 H 0.294673 0.949888 0.643998 0.047 Uiso 1 1 calc R U . . .
C39 C 0.2552(5) 0.9645(7) 0.5828(4) 0.037(3) Uani 1 1 d . . . . .
C40 C 0.2530(5) 1.0635(7) 0.5828(4) 0.035(3) Uani 1 1 d . . . . .
C41 C 0.3347(5) 0.2221(7) 0.7297(4) 0.041(3) Uani 1 1 d . . . . .
C42 C 0.3805(5) 0.2217(7) 0.7653(4) 0.041(3) Uani 1 1 d . . . . .
C43 C 0.4214(6) 0.1594(8) 0.7653(4) 0.049(3) Uani 1 1 d . . . . .
H43 H 0.418466 0.114936 0.743724 0.058 Uiso 1 1 calc R U . . .
C44 C 0.3837(7) 0.2846(10) 0.7987(5) 0.074(5) Uani 1 1 d . . . . .
H44 H 0.356068 0.325152 0.800562 0.089 Uiso 1 1 calc R U . . .
C45 C 0.4662(5) 0.1615(8) 0.7964(4) 0.045(3) Uani 1 1 d . . . . .
H45 H 0.493445 0.120008 0.795346 0.054 Uiso 1 1 calc R U . . .
C46 C 0.4302(7) 0.2867(8) 0.8304(5) 0.068(5) Uani 1 1 d . . . . .
H46 H 0.433023 0.330737 0.852216 0.082 Uiso 1 1 calc R U . . .
C47 C 0.4696(6) 0.2282(9) 0.8299(5) 0.056(4) Uani 1 1 d . . . . .
C48 C 0.5204(6) 0.2337(9) 0.8602(5) 0.057(4) Uani 1 1 d . . . . .
C49 C 0.5502(6) 0.1590(9) 0.8730(5) 0.064(4) Uani 1 1 d . . . . .
H49 H 0.537112 0.103942 0.864338 0.077 Uiso 1 1 calc R U . . .
C50 C 0.5369(6) 0.3148(10) 0.8794(5) 0.067(4) Uani 1 1 d . . . . .
H50 H 0.515127 0.363768 0.873823 0.080 Uiso 1 1 calc R U . . .
C51 C 0.5992(6) 0.1666(9) 0.8985(5) 0.059(4) Uani 1 1 d . . . . .
H51 H 0.620875 0.117679 0.904492 0.071 Uiso 1 1 calc R U . . .
C52 C 0.5853(6) 0.3235(9) 0.9068(5) 0.058(4) Uani 1 1 d . . . . .
H52 H 0.596367 0.377487 0.918767 0.069 Uiso 1 1 calc R U . . .
C53 C 0.6159(6) 0.2497(8) 0.9154(4) 0.046(3) Uani 1 1 d . . . . .
C54 C 0.6688(6) 0.2579(10) 0.9439(4) 0.057(4) Uani 1 1 d . . . . .
C55 C 0.1493(5) 0.2457(7) 0.5792(4) 0.040(3) Uani 1 1 d . . . . .
C56 C 0.0917(5) 0.2711(9) 0.5807(4) 0.048(3) Uani 1 1 d . . . . .
C57 C 0.0607(7) 0.2960(13) 0.5426(5) 0.086(6) Uani 1 1 d . . . . .
H57 H 0.075346 0.295246 0.514531 0.103 Uiso 1 1 calc R U . . .
C58 C 0.0689(5) 0.2691(8) 0.6222(4) 0.042(3) Uani 1 1 d . . . . .
H58 H 0.089037 0.249320 0.648168 0.051 Uiso 1 1 calc R U . . .
C59 C 0.0088(7) 0.3218(16) 0.5451(6) 0.111(8) Uani 1 1 d . . . . .
H59 H -0.012259 0.337248 0.518809 0.134 Uiso 1 1 calc R U . . .
C60 C -0.0126(6) 0.3250(14) 0.5863(5) 0.102(8) Uani 1 1 d . . . . .
H60 H -0.047262 0.346735 0.588240 0.122 Uiso 1 1 calc R U . . .
C61 C 0.0169(6) 0.2963(11) 0.6249(4) 0.067(4) Uani 1 1 d . . . . .
C62 C -0.0067(6) 0.2895(11) 0.6710(5) 0.064(4) Uani 1 1 d . . . . .
C63 C 0.0049(6) 0.2238(10) 0.7014(4) 0.060(4) Uani 1 1 d . . . . .
H63 H 0.028179 0.179130 0.694185 0.072 Uiso 1 1 calc R U . . .
C64 C -0.0437(7) 0.3626(12) 0.6812(5) 0.080(5) Uani 1 1 d . . . . .
H64 H -0.052715 0.407216 0.660482 0.096 Uiso 1 1 calc R U . . .
C65 C -0.0175(5) 0.2225(9) 0.7430(4) 0.051(3) Uani 1 1 d . . . . .
H65 H -0.009352 0.176605 0.763145 0.061 Uiso 1 1 calc R U . . .
C66 C -0.0650(7) 0.3592(11) 0.7264(6) 0.085(6) Uani 1 1 d . . . . .
H66 H -0.086951 0.403903 0.735733 0.102 Uiso 1 1 calc R U . . .
C67 C -0.0520(5) 0.2888(10) 0.7552(4) 0.051(3) Uani 1 1 d . . . . .
C68 C -0.0782(6) 0.2930(11) 0.7988(5) 0.061(4) Uani 1 1 d . . . . .
C69 C -0.1080(6) 0.2391(9) 0.8612(4) 0.050(3) Uani 1 1 d . . . . .
C70 C -0.1228(6) 0.3247(10) 0.8541(5) 0.060(4) Uani 1 1 d . . . . .
C71 C -0.1069(6) 0.0992(9) 0.9066(4) 0.056(4) Uani 1 1 d . . . . .
H71 H -0.083955 0.070105 0.888215 0.067 Uiso 1 1 calc R U . . .
C72 C -0.1240(5) 0.1890(9) 0.8975(4) 0.046(3) Uani 1 1 d . . . . .
C73 C -0.1551(6) 0.3697(9) 0.8847(5) 0.053(4) Uani 1 1 d . . . . .
C74 C -0.1693(7) 0.4598(9) 0.8806(5) 0.075(5) Uani 1 1 d . . . . .
H74 H -0.158147 0.492303 0.856350 0.090 Uiso 1 1 calc R U . . .
C75 C -0.1268(6) 0.0590(9) 0.9442(4) 0.058(4) Uani 1 1 d . . . . .
H75 H -0.116704 0.002068 0.952087 0.069 Uiso 1 1 calc R U . . .
C76 C -0.1580(5) 0.2313(8) 0.9285(4) 0.043(3) Uani 1 1 d . . . . .
C77 C -0.1722(5) 0.3196(7) 0.9216(4) 0.040(3) Uani 1 1 d . . . . .
C78 C -0.1993(8) 0.4995(11) 0.9119(6) 0.093(7) Uani 1 1 d . . . . .
H78 H -0.209592 0.557969 0.910087 0.111 Uiso 1 1 calc R U . . .
C79 C -0.1634(6) 0.1065(8) 0.9708(4) 0.051(3) Uani 1 1 d . . . . .
H79 H -0.178184 0.077083 0.994434 0.062 Uiso 1 1 calc R U . . .
C80 C -0.2137(7) 0.4399(9) 0.9489(5) 0.066(5) Uani 1 1 d . . . . .
H80 H -0.233754 0.464095 0.971070 0.080 Uiso 1 1 calc R U . . .
C100 C 0.5937(8) -0.0498(13) 0.3793(7) 0.112(7) Uani 1 1 d . . . . .
H10A H 0.592386 -0.112600 0.380053 0.167 Uiso 1 1 calc R U . . .
H10B H 0.625380 -0.031344 0.365386 0.167 Uiso 1 1 calc R U . . .
H10C H 0.594850 -0.027490 0.409851 0.167 Uiso 1 1 calc R U . . .
C101 C 0.5428(5) -0.0143(12) 0.3515(5) 0.066(4) Uani 1 1 d . . . . .
C102 C 0.5147(8) -0.1671(10) 0.3384(6) 0.095(6) Uani 1 1 d . . . . .
H10D H 0.485168 -0.196661 0.321886 0.143 Uiso 1 1 calc R U . . .
H10E H 0.548044 -0.185125 0.327028 0.143 Uiso 1 1 calc R U . . .
H10F H 0.515052 -0.181542 0.370129 0.143 Uiso 1 1 calc R U . . .
C103 C 0.4575(7) -0.0525(13) 0.3104(6) 0.098(6) Uani 1 1 d . . . . .
H10G H 0.456949 0.010234 0.308184 0.147 Uiso 1 1 calc R U . . .
H10H H 0.453228 -0.077407 0.280453 0.147 Uiso 1 1 calc R U . . .
H10I H 0.428474 -0.071600 0.327620 0.147 Uiso 1 1 calc R U . . .
N1 N -0.2012(4) 0.3574(6) 0.9534(3) 0.040(2) Uani 1 1 d . . . . .
N2 N -0.1769(4) 0.1880(6) 0.9639(3) 0.037(2) Uani 1 1 d . . . . .
N3 N -0.1032(5) 0.3575(6) 0.8153(4) 0.053(3) Uani 1 1 d . . . . .
N4 N -0.0784(4) 0.2161(7) 0.8247(3) 0.049(3) Uani 1 1 d . . . . .
H4 H -0.063839 0.166522 0.819333 0.059 Uiso 1 1 calc R U . . .
N5 N 0.5789(4) 0.2270(7) 0.3364(3) 0.045(2) Uani 1 1 d . . . . .
H5 H 0.565847 0.176637 0.342657 0.054 Uiso 1 1 calc R U . . .
N6 N 0.5979(4) 0.3727(7) 0.3432(3) 0.049(3) Uani 1 1 d . . . . .
N7 N 0.6844(4) 0.1917(6) 0.2030(3) 0.043(3) Uani 1 1 d . . . . .
N8 N 0.7099(4) 0.3632(6) 0.2118(3) 0.036(2) Uani 1 1 d . . . . .
N100 N 0.5087(6) -0.0806(8) 0.3331(4) 0.071(4) Uani 1 1 d . . . . .
O1 O 0.1733(3) 0.2126(5) 0.6139(3) 0.044(2) Uani 1 1 d . . . . .
O2 O 0.1711(3) 0.2625(5) 0.5427(3) 0.0430(19) Uani 1 1 d . . . . .
O3 O 0.2405(3) 1.1009(4) 0.5451(2) 0.0316(17) Uani 1 1 d . . . . .
O4 O 0.2671(3) 1.1017(4) 0.6188(3) 0.039(2) Uani 1 1 d . . . . .
O5 O 0.2433(3) 0.3652(5) 0.6201(3) 0.042(2) Uani 1 1 d . . . . .
O6 O 0.2649(3) 0.3684(5) 0.5476(3) 0.040(2) Uani 1 1 d . . . . .
O7 O 0.3027(3) 0.2863(5) 0.7254(3) 0.040(2) Uani 1 1 d . . . . .
O8 O 0.3279(3) 0.1569(5) 0.7040(3) 0.0405(19) Uani 1 1 d . . . . .
O9 O 0.6817(4) 0.3332(5) 0.9618(3) 0.054(2) Uani 1 1 d . . . . .
O10 O 0.7000(4) 0.1904(6) 0.9494(3) 0.053(2) Uani 1 1 d . . . . .
O11 O 0.3376(3) 0.2690(5) 0.6269(3) 0.048(2) Uani 1 1 d . . . . .
O12 O 0.3344(3) 0.2176(5) 0.5565(3) 0.045(2) Uani 1 1 d . . . . .
O100 O 0.5351(5) 0.0626(6) 0.3457(4) 0.079(4) Uani 1 1 d . . . . .
Gd1 Gd 0.25629(3) 0.23242(4) 0.65657(2) 0.03303(19) Uani 1 1 d . . . . .
Gd2 Gd 0.25310(3) 1.23486(4) 0.51070(2) 0.03432(19) Uani 1 1 d . . . . .
O13 O -0.0466(10) 0.0456(16) 0.8087(8) 0.024(6) Uani 0.25 1 d . U P . .

loop_
_atom_site_aniso_label
_atom_site_aniso_U_11
_atom_site_aniso_U_22
_atom_site_aniso_U_33
_atom_site_aniso_U_23
_atom_site_aniso_U_13
_atom_site_aniso_U_12
C1 0.065(9) 0.029(7) 0.069(9) -0.008(6) 0.036(8) -0.008(6)
C2 0.039(7) 0.045(8) 0.050(8) 0.003(6) 0.021(6) 0.003(6)
C3 0.106(14) 0.041(8) 0.093(12) -0.009(8) 0.065(11) -0.023(9)
C4 0.048(7) 0.029(6) 0.034(6) -0.004(5) 0.016(5) -0.003(6)
C5 0.046(7) 0.037(7) 0.031(6) 0.006(5) 0.004(5) 0.007(6)
C6 0.056(8) 0.032(7) 0.042(7) -0.010(5) 0.021(6) -0.001(6)
C7 0.066(10) 0.046(9) 0.070(10) 0.003(7) 0.031(8) -0.008(7)
C8 0.033(6) 0.050(8) 0.038(7) 0.001(6) 0.003(5) 0.004(6)
C9 0.052(8) 0.033(7) 0.034(6) -0.002(5) 0.010(6) 0.002(6)
C10 0.062(9) 0.045(8) 0.040(7) -0.009(6) 0.031(6) 0.008(7)
C11 0.031(6) 0.078(11) 0.038(7) -0.002(6) 0.004(5) 0.006(6)
C12 0.038(6) 0.046(7) 0.034(6) -0.005(5) 0.007(5) -0.011(6)
C13 0.047(8) 0.083(11) 0.042(8) 0.000(7) 0.009(6) -0.005(8)
C14 0.062(9) 0.067(9) 0.038(7) -0.014(7) 0.024(7) -0.008(8)
C15 0.039(7) 0.066(9) 0.048(7) 0.004(7) 0.014(6) -0.010(7)
C16 0.076(11) 0.093(12) 0.053(9) -0.011(8) 0.035(8) -0.037(10)
C17 0.040(7) 0.057(9) 0.052(8) -0.003(6) 0.020(6) -0.011(6)
C18 0.080(11) 0.067(10) 0.055(9) -0.019(7) 0.030(8) -0.036(9)
C19 0.045(7) 0.041(8) 0.053(8) -0.004(6) 0.011(6) -0.003(6)
C20 0.058(9) 0.091(11) 0.025(6) 0.005(7) 0.009(6) -0.015(8)
C21 0.047(8) 0.049(8) 0.046(7) -0.007(6) 0.001(6) -0.010(6)
C22 0.126(16) 0.087(12) 0.040(8) -0.015(8) 0.025(9) -0.068(11)
C23 0.047(8) 0.047(7) 0.044(7) 0.003(6) 0.021(6) -0.016(6)
C24 0.079(12) 0.102(13) 0.047(9) -0.020(9) 0.011(8) -0.045(10)
C25 0.084(11) 0.049(9) 0.063(9) -0.022(7) 0.033(8) -0.030(8)
C26 0.027(5) 0.051(8) 0.038(6) 0.002(6) 0.004(5) -0.006(6)
C27 0.043(6) 0.033(7) 0.041(7) -0.006(6) 0.005(5) -0.001(6)
C28 0.049(7) 0.028(6) 0.045(7) 0.018(6) 0.013(5) -0.002(6)
C29 0.063(9) 0.045(8) 0.037(7) 0.003(6) 0.021(6) -0.006(7)
C30 0.062(9) 0.033(7) 0.035(7) 0.002(5) 0.010(6) -0.014(6)
C31 0.071(9) 0.026(7) 0.041(7) 0.000(5) 0.010(7) -0.003(6)
C32 0.063(9) 0.036(7) 0.034(7) -0.004(5) 0.001(6) -0.007(6)
C33 0.053(8) 0.042(8) 0.053(8) -0.004(7) 0.005(6) -0.009(7)
C34 0.057(7) 0.017(6) 0.037(6) 0.004(5) 0.006(5) -0.004(5)
C35 0.064(9) 0.037(7) 0.034(7) -0.003(5) -0.002(6) 0.003(6)
C36 0.056(8) 0.031(7) 0.053(8) 0.003(6) -0.005(7) 0.017(6)
C37 0.057(8) 0.037(7) 0.033(6) 0.003(5) 0.003(6) -0.014(6)
C38 0.044(7) 0.034(7) 0.039(7) 0.001(5) 0.004(6) 0.000(6)
C39 0.051(7) 0.034(6) 0.026(5) 0.005(5) 0.007(5) -0.002(6)
C40 0.048(7) 0.039(7) 0.020(5) 0.001(5) 0.013(5) -0.008(6)
C41 0.056(8) 0.030(7) 0.039(7) -0.006(5) 0.017(6) 0.002(6)
C42 0.059(8) 0.026(7) 0.037(6) -0.006(5) 0.003(6) -0.002(6)
C43 0.067(9) 0.039(7) 0.041(7) 0.003(6) 0.008(7) 0.007(7)
C44 0.072(11) 0.065(11) 0.081(11) -0.022(9) -0.021(9) 0.025(9)
C45 0.045(7) 0.035(7) 0.054(8) -0.002(6) -0.013(6) 0.006(6)
C46 0.085(12) 0.037(8) 0.079(11) -0.028(7) -0.022(9) 0.026(8)
C47 0.060(9) 0.054(9) 0.052(8) -0.006(7) 0.003(7) 0.006(8)
C48 0.069(10) 0.046(8) 0.053(8) -0.019(7) -0.012(7) 0.004(8)
C49 0.074(11) 0.045(9) 0.069(10) -0.008(7) -0.027(8) 0.004(8)
C50 0.071(11) 0.058(10) 0.070(10) -0.008(8) -0.002(8) 0.023(8)
C51 0.068(10) 0.045(8) 0.061(9) -0.014(7) -0.018(8) 0.006(7)
C52 0.054(9) 0.045(8) 0.072(10) -0.026(7) -0.008(8) -0.002(7)
C53 0.055(8) 0.046(8) 0.035(6) -0.007(5) -0.002(6) 0.001(6)
C54 0.063(9) 0.075(11) 0.033(7) 0.007(7) 0.006(6) 0.007(8)
C55 0.050(7) 0.036(7) 0.034(6) 0.005(5) 0.012(6) 0.010(6)
C56 0.031(6) 0.077(9) 0.035(6) 0.008(7) 0.007(5) 0.010(7)
C57 0.075(12) 0.152(17) 0.032(8) 0.034(9) 0.019(8) 0.040(12)
C58 0.045(7) 0.052(7) 0.031(6) 0.006(6) 0.008(5) 0.009(6)
C59 0.063(12) 0.22(2) 0.053(10) 0.042(13) 0.018(9) 0.032(14)
C60 0.045(9) 0.22(2) 0.050(9) 0.027(12) 0.029(7) 0.056(12)
C61 0.060(9) 0.108(13) 0.034(7) 0.016(8) 0.013(7) 0.016(9)
C62 0.052(9) 0.089(12) 0.053(9) 0.000(8) 0.027(7) 0.012(8)
C63 0.062(9) 0.085(11) 0.035(7) 0.007(7) 0.020(7) 0.021(8)
C64 0.090(13) 0.103(14) 0.053(10) 0.019(9) 0.034(9) 0.011(11)
C65 0.049(8) 0.059(9) 0.047(8) -0.002(7) 0.016(6) 0.008(7)
C66 0.100(14) 0.071(11) 0.090(13) 0.028(9) 0.058(11) 0.038(10)
C67 0.039(7) 0.076(10) 0.041(7) 0.007(7) 0.014(6) 0.000(7)
C68 0.052(8) 0.091(12) 0.041(8) 0.009(8) 0.012(7) -0.002(8)
C69 0.065(9) 0.047(8) 0.043(7) 0.000(6) 0.026(6) 0.004(7)
C70 0.066(10) 0.061(10) 0.055(9) -0.015(7) 0.023(7) -0.006(8)
C71 0.063(9) 0.063(9) 0.043(8) -0.003(7) 0.017(7) 0.012(8)
C72 0.052(8) 0.052(8) 0.038(7) 0.000(6) 0.021(6) 0.001(7)
C73 0.056(9) 0.058(9) 0.050(8) 0.002(7) 0.022(7) 0.000(7)
C74 0.105(14) 0.048(9) 0.075(11) 0.014(8) 0.033(10) 0.007(9)
C75 0.067(10) 0.060(9) 0.048(8) -0.003(7) 0.013(7) 0.027(8)
C76 0.054(8) 0.040(7) 0.036(6) -0.011(6) 0.012(6) -0.008(6)
C77 0.048(7) 0.025(6) 0.049(7) 0.004(5) 0.010(6) 0.009(5)
C78 0.130(17) 0.067(11) 0.093(13) 0.005(10) 0.077(13) 0.004(11)
C79 0.065(9) 0.043(8) 0.047(8) 0.002(6) 0.008(7) 0.008(7)
C80 0.101(13) 0.048(9) 0.056(9) -0.002(7) 0.041(9) -0.012(9)
C100 0.091(16) 0.125(18) 0.123(18) 0.008(14) 0.029(13) 0.036(14)
C101 0.030(7) 0.106(14) 0.065(10) 0.006(9) 0.021(7) 0.013(8)
C102 0.113(16) 0.051(11) 0.127(17) 0.014(11) 0.038(13) -0.009(10)
C103 0.074(13) 0.127(17) 0.092(14) -0.004(12) 0.002(11) 0.025(12)
N1 0.057(7) 0.028(5) 0.039(6) -0.004(4) 0.023(5) -0.002(5)
N2 0.042(6) 0.032(6) 0.039(6) -0.003(4) 0.014(5) 0.002(5)
N3 0.068(8) 0.034(6) 0.064(7) 0.007(5) 0.042(6) 0.011(5)
N4 0.062(7) 0.044(7) 0.044(6) 0.001(5) 0.021(5) 0.009(5)
N5 0.058(7) 0.044(6) 0.035(5) 0.004(5) 0.009(5) 0.003(5)
N6 0.055(7) 0.057(7) 0.039(6) -0.010(5) 0.019(5) -0.005(6)
N7 0.059(7) 0.027(5) 0.045(6) -0.003(5) 0.014(5) -0.003(5)
N8 0.050(6) 0.027(5) 0.033(5) 0.000(4) 0.008(4) 0.005(5)
N100 0.087(11) 0.047(8) 0.083(10) -0.005(7) 0.029(8) -0.004(7)
O1 0.039(5) 0.048(5) 0.043(5) 0.004(4) -0.002(4) -0.003(4)
O2 0.041(4) 0.041(5) 0.049(5) 0.006(4) 0.013(4) 0.004(4)
O3 0.047(5) 0.014(4) 0.035(4) 0.006(3) 0.005(4) -0.003(3)
O4 0.056(5) 0.019(4) 0.043(5) -0.008(3) 0.012(4) 0.006(4)
O5 0.058(6) 0.027(4) 0.043(5) 0.013(4) 0.014(4) 0.003(4)
O6 0.057(5) 0.023(4) 0.042(5) -0.009(3) 0.012(4) -0.004(4)
O7 0.051(5) 0.033(5) 0.037(4) -0.008(3) 0.005(4) 0.005(4)
O8 0.050(5) 0.030(4) 0.042(5) 0.003(4) 0.010(4) -0.003(4)
O9 0.071(7) 0.035(5) 0.053(6) 0.001(4) -0.010(5) 0.008(5)
O10 0.056(6) 0.055(6) 0.046(5) -0.010(4) -0.006(4) 0.021(5)
O11 0.049(5) 0.051(5) 0.046(5) 0.003(4) 0.021(4) -0.005(4)
O12 0.045(5) 0.047(5) 0.044(5) 0.003(4) 0.007(4) -0.012(4)
O100 0.104(9) 0.025(5) 0.116(9) 0.014(5) 0.049(7) 0.005(6)
Gd1 0.0440(4) 0.0245(3) 0.0318(3) 0.0005(3) 0.0104(3) -0.0005(3)
Gd2 0.0441(4) 0.0273(4) 0.0329(4) 0.0020(3) 0.0111(3) -0.0028(3)
O13 0.024(6) 0.024(6) 0.024(6) 0.000(2) 0.003(2) 0.001(2)

loop_
_atom_type_symbol
_atom_type_description
_atom_type_scat_dispersion_real
_atom_type_scat_dispersion_imag
_atom_type_scat_source
C C 0.0181 0.0091 'International Tables Vol C Tables 4.2.6.8 and 6.1.1.4'
H H 0.0000 0.0000 'International Tables Vol C Tables 4.2.6.8 and 6.1.1.4'
N N 0.0311 0.0180 'International Tables Vol C Tables 4.2.6.8 and 6.1.1.4'
O O 0.0492 0.0322 'International Tables Vol C Tables 4.2.6.8 and 6.1.1.4'
Gd Gd -8.8380 11.9157 'International Tables Vol C Tables 4.2.6.8 and 6.1.1.4'

loop_
_geom_angle_atom_site_label_1
_geom_angle_atom_site_label_2
_geom_angle_atom_site_label_3
_geom_angle
_geom_angle_site_symmetry_1
_geom_angle_site_symmetry_3
_geom_angle_publ_flag
N7 C1 C3 124.6(12) . . ?
N8 C2 C6 124.2(11) . . ?
C7 C3 C1 117.5(13) . . ?
N7 C4 C8 120.7(10) . . ?
N7 C4 C5 118.0(10) . . ?
C8 C4 C5 121.3(11) . . ?
N8 C5 C9 121.1(10) . . ?
N8 C5 C4 117.0(10) . . ?
C9 C5 C4 121.9(11) . . ?
C10 C6 C2 118.9(11) . . ?
C3 C7 C8 121.9(13) . . ?
C7 C8 C4 117.9(11) . . ?
C7 C8 C11 125.4(12) . . ?
C4 C8 C11 116.8(11) . . ?
C10 C9 C5 118.8(11) . . ?
C10 C9 C12 124.2(11) . . ?
C5 C9 C12 116.9(10) . . ?
C6 C10 C9 120.1(11) . . ?
N5 C11 C8 133.1(13) . . ?
N5 C11 C12 104.1(11) . . ?
C8 C11 C12 122.6(12) . . ?
N6 C12 C11 112.1(11) . . ?
N6 C12 C9 127.6(11) . . ?
C11 C12 C9 120.3(11) . . ?
N6 C13 N5 113.6(11) . . ?
N6 C13 C14 123.9(14) . . ?
N5 C13 C14 122.4(13) . . ?
C15 C14 C16 118.8(12) . . ?
C15 C14 C13 125.7(13) . . ?
C16 C14 C13 115.5(13) . . ?
C14 C15 C17 121.5(13) . . ?
C18 C16 C14 118.6(13) . . ?
C15 C17 C19 122.6(12) . . ?
C16 C18 C19 122.9(14) . . ?
C17 C19 C18 115.5(12) . . ?
C17 C19 C20 125.6(12) . . ?
C18 C19 C20 118.7(12) . . ?
C22 C20 C21 119.8(13) . . ?
C22 C20 C19 121.1(13) . . ?
C21 C20 C19 119.0(12) . . ?
C20 C21 C23 119.6(12) . . ?
C20 C22 C24 117.6(15) . . ?
C25 C23 C21 121.9(12) . . ?
C25 C23 C26 120.0(11) . . ?
C21 C23 C26 118.0(11) . . ?
C25 C24 C22 125.1(14) . . ?
C23 C25 C24 115.8(13) . . ?
O12 C26 O11 123.7(11) . . ?
O12 C26 C23 119.3(11) . . ?
O11 C26 C23 117.0(11) . . ?
O6 C27 O5 124.5(10) . . ?
O6 C27 C28 118.6(11) . . ?
O5 C27 C28 116.8(10) . . ?
C29 C28 C30 119.9(11) . . ?
C29 C28 C27 117.4(12) . . ?
C30 C28 C27 122.6(10) . . ?
C28 C29 C31 118.7(11) . . ?
C32 C30 C28 121.6(11) . . ?
C33 C31 C29 120.5(11) . . ?
C30 C32 C33 121.1(12) . . ?
C31 C33 C32 117.8(11) . . ?
C31 C33 C34 120.5(12) . . ?
C32 C33 C34 121.5(12) . . ?
C35 C34 C36 118.7(10) . . ?
C35 C34 C33 121.2(11) . . ?
C36 C34 C33 120.0(11) . . ?
C34 C35 C37 121.7(11) . . ?
C38 C36 C34 119.1(11) . . ?
C39 C37 C35 117.7(11) . . ?
C36 C38 C39 121.6(12) . . ?
C38 C39 C37 120.7(11) . . ?
C38 C39 C40 121.3(11) . . ?
C37 C39 C40 117.9(10) . . ?
O4 C40 O3 125.0(10) . . ?
O4 C40 C39 117.7(10) . . ?
O3 C40 C39 117.1(10) . . ?
O8 C41 O7 120.1(12) . . ?
O8 C41 C42 118.9(11) . . ?
O7 C41 C42 121.1(10) . . ?
O8 C41 Gd1 61.7(6) . . ?
O7 C41 Gd1 58.8(6) . . ?
C42 C41 Gd1 173.6(9) . . ?
C44 C42 C43 118.6(12) . . ?
C44 C42 C41 120.1(12) . . ?
C43 C42 C41 121.4(11) . . ?
C45 C43 C42 122.2(12) . . ?
C42 C44 C46 118.9(13) . . ?
C43 C45 C47 118.5(12) . . ?
C47 C46 C44 122.4(13) . . ?
C46 C47 C45 119.4(13) . . ?
C46 C47 C48 123.0(13) . . ?
C45 C47 C48 117.4(12) . . ?
C49 C48 C50 118.5(13) . . ?
C49 C48 C47 121.5(12) . . ?
C50 C48 C47 119.8(13) . . ?
C51 C49 C48 120.2(13) . . ?
C52 C50 C48 121.6(13) . . ?
C49 C51 C53 119.2(13) . . ?
C53 C52 C50 117.8(12) . . ?
C52 C53 C51 122.0(12) . . ?
C52 C53 C54 118.7(12) . . ?
C51 C53 C54 119.3(12) . . ?
O9 C54 O10 122.2(13) . . ?
O9 C54 C53 118.5(12) . . ?
O10 C54 C53 119.3(13) . . ?
O9 C54 Gd2 61.7(7) . 4_676 ?
O10 C54 Gd2 62.0(7) . 4_676 ?
C53 C54 Gd2 168.2(10) . 4_676 ?
O1 C55 O2 124.6(12) . . ?
O1 C55 C56 118.7(11) . . ?
O2 C55 C56 116.7(10) . . ?
C57 C56 C58 119.2(12) . . ?
C57 C56 C55 122.0(12) . . ?
C58 C56 C55 118.8(11) . . ?
C59 C57 C56 120.8(14) . . ?
C61 C58 C56 120.0(11) . . ?
C57 C59 C60 119.9(15) . . ?
C59 C60 C61 120.5(15) . . ?
C58 C61 C60 119.4(12) . . ?
C58 C61 C62 117.7(12) . . ?
C60 C61 C62 122.8(14) . . ?
C63 C62 C64 121.5(13) . . ?
C63 C62 C61 124.0(13) . . ?
C64 C62 C61 114.5(13) . . ?
C62 C63 C65 120.8(14) . . ?
C66 C64 C62 115.2(14) . . ?
C63 C65 C67 121.1(13) . . ?
C67 C66 C64 119.8(14) . . ?
C66 C67 C65 121.5(12) . . ?
C66 C67 C68 113.4(13) . . ?
C65 C67 C68 125.1(13) . . ?
N3 C68 N4 114.5(12) . . ?
N3 C68 C67 128.3(14) . . ?
N4 C68 C67 117.1(13) . . ?
C70 C69 N4 105.9(11) . . ?
C70 C69 C72 123.3(12) . . ?
N4 C69 C72 130.7(12) . . ?
C69 C70 N3 111.5(12) . . ?
C69 C70 C73 121.3(13) . . ?
N3 C70 C73 127.2(13) . . ?
C75 C71 C72 116.4(12) . . ?
C69 C72 C76 117.1(12) . . ?
C69 C72 C71 124.0(12) . . ?
C76 C72 C71 118.9(11) . . ?
C77 C73 C70 116.1(12) . . ?
C77 C73 C74 119.8(13) . . ?
C70 C73 C74 124.0(13) . . ?
C78 C74 C73 121.0(14) . . ?
C71 C75 C79 119.4(13) . . ?
N2 C76 C77 119.0(11) . . ?
N2 C76 C72 121.7(11) . . ?
C77 C76 C72 119.3(11) . . ?
N1 C77 C76 116.6(11) . . ?
N1 C77 C73 120.5(11) . . ?
C76 C77 C73 122.7(12) . . ?
C74 C78 C80 113.6(15) . . ?
N2 C79 C75 124.2(13) . . ?
N1 C80 C78 126.8(13) . . ?
O100 C101 N100 124.6(14) . . ?
O100 C101 C100 122.1(17) . . ?
N100 C101 C100 113.2(16) . . ?
C80 N1 C77 118.4(11) . . ?
C80 N1 Gd2 119.4(8) . 4_576 ?
C77 N1 Gd2 121.0(7) . 4_576 ?
C79 N2 C76 119.3(11) . . ?
C79 N2 Gd2 121.8(8) . 4_576 ?
C76 N2 Gd2 118.6(8) . 4_576 ?
C68 N3 C70 104.6(11) . . ?
C69 N4 C68 103.6(11) . . ?
C11 N5 C13 107.6(11) . . ?
C13 N6 C12 102.5(11) . . ?
C1 N7 C4 117.1(10) . . ?
C1 N7 Gd1 123.4(8) . 4_665 ?
C4 N7 Gd1 119.5(7) . 4_665 ?
C2 N8 C5 116.7(10) . . ?
C2 N8 Gd1 121.5(8) . 4_665 ?
C5 N8 Gd1 121.6(7) . 4_665 ?
C102 N100 C101 127.7(16) . . ?
C102 N100 C103 115.5(15) . . ?
C101 N100 C103 116.3(13) . . ?
C55 O1 Gd1 136.7(8) . . ?
C55 O2 Gd2 138.3(8) . 1_545 ?
C40 O3 Gd2 138.6(7) . . ?
C40 O4 Gd1 141.7(8) . 1_565 ?
C27 O5 Gd1 140.6(7) . . ?
C27 O6 Gd2 140.9(8) . 1_545 ?
C41 O7 Gd1 94.3(7) . . ?
C41 O8 Gd1 91.6(7) . . ?
C54 O9 Gd2 90.4(7) . 4_676 ?
C54 O10 Gd2 90.1(8) . 4_676 ?
C26 O11 Gd1 134.9(8) . . ?
C26 O12 Gd2 133.2(8) . 1_545 ?
O5 Gd1 O4 123.5(3) . 1_545 ?
O5 Gd1 O11 73.0(3) . . ?
O4 Gd1 O11 83.6(3) 1_545 . ?
O5 Gd1 O1 77.3(3) . . ?
O4 Gd1 O1 76.2(3) 1_545 . ?
O11 Gd1 O1 125.5(3) . . ?
O5 Gd1 O7 97.6(3) . . ?
O4 Gd1 O7 129.6(3) 1_545 . ?
O11 Gd1 O7 82.1(3) . . ?
O1 Gd1 O7 147.1(3) . . ?
O5 Gd1 O8 138.2(3) . . ?
O4 Gd1 O8 76.2(3) 1_545 . ?
O11 Gd1 O8 73.6(3) . . ?
O1 Gd1 O8 143.9(3) . . ?
O7 Gd1 O8 53.4(2) . . ?
O5 Gd1 N8 138.8(3) . 4_566 ?
O4 Gd1 N8 83.6(3) 1_545 4_566 ?
O11 Gd1 N8 146.3(3) . 4_566 ?
O1 Gd1 N8 81.0(3) . 4_566 ?
O7 Gd1 N8 82.4(3) . 4_566 ?
O8 Gd1 N8 73.1(3) . 4_566 ?
O5 Gd1 N7 77.2(3) . 4_566 ?
O4 Gd1 N7 138.4(3) 1_545 4_566 ?
O11 Gd1 N7 137.8(3) . 4_566 ?
O1 Gd1 N7 74.3(3) . 4_566 ?
O7 Gd1 N7 72.9(3) . 4_566 ?
O8 Gd1 N7 113.8(3) . 4_566 ?
N8 Gd1 N7 63.4(3) 4_566 4_566 ?
O5 Gd1 C41 118.2(3) . . ?
O4 Gd1 C41 102.8(3) 1_545 . ?
O11 Gd1 C41 74.4(3) . . ?
O1 Gd1 C41 159.2(3) . . ?
O7 Gd1 C41 26.8(3) . . ?
O8 Gd1 C41 26.7(3) . . ?
N8 Gd1 C41 78.3(3) 4_566 . ?
N7 Gd1 C41 94.8(3) 4_566 . ?
O3 Gd2 O6 126.0(3) . 1_565 ?
O3 Gd2 O2 80.3(3) . 1_565 ?
O6 Gd2 O2 74.7(3) 1_565 1_565 ?
O3 Gd2 O12 77.9(3) . 1_565 ?
O6 Gd2 O12 76.0(3) 1_565 1_565 ?
O2 Gd2 O12 121.5(3) 1_565 1_565 ?
O3 Gd2 O9 76.4(3) . 4_575 ?
O6 Gd2 O9 135.6(3) 1_565 4_575 ?
O2 Gd2 O9 72.5(3) 1_565 4_575 ?
O12 Gd2 O9 147.7(3) 1_565 4_575 ?
O3 Gd2 O10 130.9(3) . 4_575 ?
O6 Gd2 O10 88.7(3) 1_565 4_575 ?
O2 Gd2 O10 77.2(3) 1_565 4_575 ?
O12 Gd2 O10 150.2(3) 1_565 4_575 ?
O9 Gd2 O10 55.5(3) 4_575 4_575 ?
O3 Gd2 N1 83.3(3) . 4_675 ?
O6 Gd2 N1 139.0(3) 1_565 4_675 ?
O2 Gd2 N1 144.6(3) 1_565 4_675 ?
O12 Gd2 N1 84.8(3) 1_565 4_675 ?
O9 Gd2 N1 73.2(3) 4_575 4_675 ?
O10 Gd2 N1 90.6(3) 4_575 4_675 ?
O3 Gd2 N2 139.0(3) . 4_675 ?
O6 Gd2 N2 77.6(3) 1_565 4_675 ?
O2 Gd2 N2 140.6(3) 1_565 4_675 ?
O12 Gd2 N2 76.9(3) 1_565 4_675 ?
O9 Gd2 N2 111.6(3) 4_575 4_675 ?
O10 Gd2 N2 74.8(3) 4_575 4_675 ?
N1 Gd2 N2 62.7(3) 4_675 4_675 ?
O3 Gd2 C54 103.1(4) . 4_575 ?
O6 Gd2 C54 111.1(4) 1_565 4_575 ?
O2 Gd2 C54 69.3(4) 1_565 4_575 ?
O12 Gd2 C54 168.9(4) 1_565 4_575 ?
O9 Gd2 C54 28.0(3) 4_575 4_575 ?
O10 Gd2 C54 27.9(3) 4_575 4_575 ?
N1 Gd2 C54 84.4(4) 4_675 4_575 ?
N2 Gd2 C54 96.0(4) 4_675 4_575 ?

loop_
_geom_bond_atom_site_label_1
_geom_bond_atom_site_label_2
_geom_bond_distance
_geom_bond_site_symmetry_2
_geom_bond_publ_flag
C1 N7 1.348(14) . ?
C1 C3 1.376(17) . ?
C2 N8 1.324(14) . ?
C2 C6 1.389(15) . ?
C3 C7 1.327(18) . ?
C4 N7 1.354(14) . ?
C4 C8 1.417(15) . ?
C4 C5 1.439(16) . ?
C5 N8 1.385(14) . ?
C5 C9 1.414(15) . ?
C6 C10 1.351(16) . ?
C7 C8 1.384(17) . ?
C8 C11 1.417(16) . ?
C9 C10 1.370(16) . ?
C9 C12 1.440(15) . ?
C11 N5 1.362(15) . ?
C11 C12 1.430(17) . ?
C12 N6 1.381(14) . ?
C13 N6 1.348(17) . ?
C13 N5 1.378(17) . ?
C13 C14 1.471(17) . ?
C14 C15 1.343(17) . ?
C14 C16 1.432(19) . ?
C15 C17 1.358(17) . ?
C16 C18 1.363(17) . ?
C17 C19 1.395(17) . ?
C18 C19 1.401(17) . ?
C19 C20 1.477(17) . ?
C20 C22 1.372(18) . ?
C20 C21 1.394(17) . ?
C21 C23 1.419(16) . ?
C22 C24 1.402(19) . ?
C23 C25 1.366(17) . ?
C23 C26 1.507(15) . ?
C24 C25 1.376(19) . ?
C26 O12 1.236(13) . ?
C26 O11 1.275(13) . ?
C27 O6 1.237(13) . ?
C27 O5 1.300(13) . ?
C27 C28 1.487(16) . ?
C28 C29 1.382(15) . ?
C28 C30 1.436(16) . ?
C29 C31 1.449(16) . ?
C30 C32 1.324(16) . ?
C31 C33 1.405(16) . ?
C32 C33 1.450(17) . ?
C33 C34 1.458(16) . ?
C34 C35 1.352(15) . ?
C34 C36 1.425(16) . ?
C35 C37 1.418(16) . ?
C36 C38 1.354(15) . ?
C37 C39 1.376(15) . ?
C38 C39 1.369(15) . ?
C39 C40 1.515(15) . ?
C40 O4 1.235(12) . ?
C40 O3 1.266(12) . ?
C41 O8 1.255(13) . ?
C41 O7 1.263(13) . ?
C41 C42 1.484(17) . ?
C41 Gd1 2.792(13) . ?
C42 C44 1.372(17) . ?
C42 C43 1.392(17) . ?
C43 C45 1.385(17) . ?
C44 C46 1.427(19) . ?
C45 C47 1.415(17) . ?
C46 C47 1.327(18) . ?
C47 C48 1.488(19) . ?
C48 C49 1.396(18) . ?
C48 C50 1.412(19) . ?
C49 C51 1.384(18) . ?
C50 C52 1.400(18) . ?
C51 C53 1.414(17) . ?
C52 C53 1.372(17) . ?
C53 C54 1.508(19) . ?
C54 O9 1.294(16) . ?
C54 O10 1.292(16) . ?
C54 Gd2 2.759(14) 4_676 ?
C55 O1 1.249(13) . ?
C55 O2 1.271(13) . ?
C55 C56 1.486(16) . ?
C56 C57 1.364(17) . ?
C56 C58 1.391(16) . ?
C57 C59 1.36(2) . ?
C58 C61 1.366(18) . ?
C59 C60 1.36(2) . ?
C60 C61 1.376(19) . ?
C61 C62 1.527(17) . ?
C62 C63 1.361(19) . ?
C62 C64 1.49(2) . ?
C63 C65 1.388(17) . ?
C64 C66 1.474(19) . ?
C65 C67 1.392(18) . ?
C66 C67 1.391(19) . ?
C67 C68 1.489(17) . ?
C68 N3 1.282(17) . ?
C68 N4 1.400(17) . ?
C69 C70 1.371(19) . ?
C69 N4 1.396(15) . ?
C69 C72 1.400(16) . ?
C70 N3 1.373(16) . ?
C70 C73 1.429(18) . ?
C71 C75 1.393(18) . ?
C71 C72 1.455(18) . ?
C72 C76 1.446(16) . ?
C73 C77 1.423(16) . ?
C73 C74 1.425(19) . ?
C74 C78 1.372(19) . ?
C75 C79 1.443(17) . ?
C76 N2 1.350(14) . ?
C76 C77 1.405(16) . ?
C77 N1 1.359(14) . ?
C78 C80 1.486(19) . ?
C79 N2 1.301(15) . ?
C80 N1 1.303(16) . ?
C100 C101 1.55(2) . ?
C101 O100 1.200(18) . ?
C101 N100 1.400(19) . ?
C102 N100 1.337(18) . ?
C103 N100 1.455(19) . ?
N1 Gd2 2.536(9) 4_576 ?
N2 Gd2 2.591(9) 4_576 ?
N7 Gd1 2.608(10) 4_665 ?
N8 Gd1 2.534(9) 4_665 ?
O1 Gd1 2.348(8) . ?
O2 Gd2 2.352(8) 1_545 ?
O3 Gd2 2.317(6) . ?
O4 Gd1 2.313(7) 1_565 ?
O5 Gd1 2.306(7) . ?
O6 Gd2 2.320(7) 1_545 ?
O7 Gd1 2.396(7) . ?
O8 Gd1 2.460(8) . ?
O9 Gd2 2.428(8) 4_676 ?
O10 Gd2 2.436(8) 4_676 ?
O11 Gd1 2.334(8) . ?
O12 Gd2 2.353(8) 1_545 ?
